data_4345584
loop_
_publ_author_name
'Wenz, Jan'
'Kochan, Alexander'
'Wadepohl, Hubert'
'Gade, Lutz H.'

_publ_section_title
;
 A Readily Accessible Chiral NNN Pincer Ligand with a Pyrrole Backbone and
 Its Ni(II) Chemistry: Syntheses, Structural Chemistry, and Bond
 Activations.
;
_journal_issue 6
_journal_name_full 'Inorganic chemistry'
_journal_page_first 3631
_journal_page_last 3643
_journal_paper_doi 10.1021/acs.inorgchem.7b00077
_journal_volume 56
_journal_year 2017
_chemical_absolute_configuration ad
_chemical_formula_moiety 'C28 H38 F N3 Ni O2'
_chemical_formula_sum 'C28 H38 F N3 Ni O2'
_chemical_formula_weight 526.32
_space_group_crystal_system tetragonal
_space_group_IT_number 76
_space_group_name_Hall 'P 4w'
_space_group_name_H-M_alt 'P 41'
_symmetry_cell_setting tetragonal
_symmetry_Int_Tables_number 76
_symmetry_space_group_name_Hall 'P 4w'
_symmetry_space_group_name_H-M 'P 41'
_atom_sites_solution_hydrogens geom
_atom_sites_solution_primary iterative
_atom_sites_solution_secondary difmap
_audit_block_code ga_jw23
_audit_creation_date 2016-01-28
_audit_creation_method
;
Olex2 1.2
(compiled 2015.09.30 svn.r3233 for OlexSys, GUI svn.r5103)
;
_audit_update_record '04.02.2016 11:52:41 CET UTC+01:00  encif 1.38'
_cell_angle_alpha 90
_cell_angle_beta 90
_cell_angle_gamma 90
_cell_formula_units_Z 4
_cell_length_a 15.07080(3)
_cell_length_b 15.07080(3)
_cell_length_c 12.09666(5)
_cell_measurement_reflns_used 67053
_cell_measurement_temperature 120(1)
_cell_measurement_theta_max 70.5870
_cell_measurement_theta_min 5.5230
_cell_volume 2747.502(14)
_computing_cell_refinement 'CrysAlisPro 1.171.38.41p (Rigaku OD, 2015)'
_computing_data_collection 'CrysAlisPro 1.171.38.41p (Rigaku OD, 2015)'
_computing_data_reduction 'CrysAlisPro 1.171.38.41p (Rigaku OD, 2015)'
_computing_molecular_graphics 'Olex2 (Dolomanov et al., 2009)'
_computing_publication_material 'encif (Wadepohl, 2009-15); encifer 1.5 (CCDC, 2014)'
_computing_structure_refinement 'ShelXL (Sheldrick, 2015)'
_computing_structure_solution 'SUPERFLIP (Palatinus, 2007-2009)'
_diffrn_ambient_environment perfluoro
_diffrn_ambient_temperature 120(1)
_diffrn_detector 'CCD plate'
_diffrn_detector_area_resol_mean 7.9621
_diffrn_detector_type Eos
_diffrn_measured_fraction_theta_full 0.998
_diffrn_measured_fraction_theta_max 0.998
_diffrn_measurement_details
;
List of Runs (angles in degrees, time in seconds):

  # Type    Start    End  Width  t~exp~   \w     \q     \k     \f   Frames
--------------------------------------------------------------------------
  1  \w    -30.00  70.00   1.00    1.00    --    0.00  77.00 -30.00  100
  2  \w    -21.00  69.00   1.00    1.00    --    0.00  57.00 150.00   90
  3  \w    -72.00  26.00   1.00    1.00    --    0.00 -38.00-150.00   98
  4  \w    -21.00  69.00   1.00    1.00    --    0.00  57.00 120.00   90
  5  \w    -72.00  26.00   1.00    1.00    --    0.00 -38.00   0.00   98
  6  \w    -34.00   0.00   1.00    1.00    --   22.00 123.00-158.54   34
  7  \w     -9.00  18.00   1.00    2.00    --   34.00 101.00  77.87   27
  8  \w     -9.00  18.00   1.00    2.00    --   34.00 102.00  46.57   27
  9  \w     -2.00  24.00   1.00    2.00    --   38.00  96.00  22.74   26
 10  \w      6.00  34.00   1.00    2.00    --   42.00  87.00  -2.53   28
 11  \w      7.00  35.00   1.00    2.00    --   42.00  86.00  74.42   28
 12  \w     12.00  38.00   1.00    2.00    --   46.00  84.00 -90.88   26
 13  \w     13.00  40.00   1.00    2.00    --   46.00  83.00-143.31   27
 14  \w     17.00  45.00   1.00    2.00    --   50.00  82.00 153.78   28
 15  \w     18.00  46.00   1.00    2.00    --   50.00  80.00 -23.70   28
 16  \w     17.00  45.00   1.00    2.00    --   50.00  82.00 119.69   28
 17  \w     19.00  47.00   1.00    2.00    --   50.00  79.00 -49.90   28
 18  \w     24.00 124.00   1.00    2.00    --   54.00  77.00 150.00  100
 19  \w     24.00 124.00   1.00    2.00    --   54.00  77.00  30.00  100
 20  \w     24.00 124.00   1.00    2.00    --   54.00  77.00 -30.00  100
 21  \w      1.00  96.00   1.00    2.00    --   54.00 -99.00  60.00   95
 22  \w     24.00 124.00   1.00    2.00    --   54.00  77.00  60.00  100
 23  \w     24.00 124.00   1.00    2.00    --   54.00  77.00 112.50  100
 24  \w     24.00 124.00   1.00    2.00    --   54.00  77.00   0.00  100
 25  \w    -15.00  75.00   1.00    2.00    --   54.00 -57.00 -90.00   90
 26  \w     23.00  49.00   1.00    2.00    --   54.00  78.00 121.02   26
 27  \w     24.00 124.00   1.00    2.00    --   54.00  77.00-120.00  100
 28  \w     24.00 124.00   1.00    2.00    --   54.00  77.00  90.00  100
 29  \w      1.00  96.00   1.00    2.00    --   54.00 -99.00-180.00   95
 30  \w     29.00 128.00   1.00    2.00    --   58.00  76.00  86.81   99
 31  \w     36.00 126.00   1.00    2.00    --   58.00  62.00 157.24   90
 32  \w     31.00 127.00   1.00    2.00    --   58.00  72.00 -73.68   96
 33  \w     28.00 128.00   1.00    2.00    --   58.00  77.00 -98.22  100
 34  \w     29.00 128.00   1.00    2.00    --   58.00  76.00-111.84   99
 35  \w     31.00 127.00   1.00    2.00    --   58.00  72.00 -43.95   96
 36  \w     28.00 128.00   1.00    2.00    --   58.00  77.00  11.37  100
 37  \w     32.00 132.00   1.00    2.00    --   62.00  77.00 178.95  100
 38  \w     33.00 132.00   1.00    2.00    --   62.00  76.00-159.82   99
 39  \w     32.00 132.00   1.00    2.00    --   62.00  77.00  61.79  100
 40  \w     34.00 131.00   1.00    2.00    --   62.00  73.00 -88.77   97
 41  \w     38.00 130.00   1.00    2.00    --   62.00  67.00  47.85   92
 42  \w     40.00 130.00   1.00    2.00    --   62.00  63.00  -9.41   90
 43  \w     34.00 132.00   1.00    2.00    --   62.00  74.00-113.55   98
 44  \w     39.00 135.00   1.00    2.00    --   66.00  71.00 149.40   96
 45  \w     43.00 134.00   1.00    2.00    --   66.00  65.00  90.87   91
 46  \w     41.00 140.00   1.00    2.00    --   70.00  76.00-175.75   99
 47  \w     47.00 138.00   1.00    2.00    --   70.00  65.00-114.77   91
 48  \w     43.00 138.00   1.00    2.00    --   70.00  72.00  12.43   95
 49  \w     49.00  89.00   1.00    2.00    --   70.00  44.00 125.01   40
 50  \w     56.00  83.00   1.00    2.00    --   74.00  51.00  82.72   27
 51  \w     52.00 125.00   1.00    2.00    --   74.00  50.00-165.07   73
 52  \w    110.00 141.00   1.00    2.00    --   74.00  59.00 -14.69   31
 53  \w     55.00 107.00   1.00    2.00    --   74.00  59.00 -14.69   52
 54  \w     57.00  82.00   1.00    2.00    --   74.00  51.00 -13.10   25
 55  \w     54.00 145.00   1.00    2.00    --   78.00  67.00 -91.97   91
 56  \w     55.00  81.00   1.00    2.00    --   78.00  67.00-130.36   26
 57  \w    122.00 150.00   1.00    8.00    --   82.00  72.00  28.01   28
 58  \w     56.00  84.00   1.00    8.00    --   82.00  72.00  28.01   28
 59  \w     56.00  83.00   1.00    8.00    --   82.00  71.00 -64.94   27
 60  \w     65.00  92.00   1.00    8.00    --   82.00  60.00 -41.72   27
 61  \w     60.00  88.00   1.00    8.00    --   82.00  50.00  45.92   28
 62  \w     55.00 139.00   1.00    8.00    --   82.00  73.00-120.85   84
 63  \w     57.00 106.00   1.00    8.00    --   82.00  39.00 164.81   49
 64  \w     60.00  86.00   1.00    8.00    --   86.00  70.00  86.26   26
 65  \w     58.00  84.00   1.00    8.00    --   86.00  74.00-134.50   26
 66  \w     59.00  91.00   1.00    8.00    --   86.00  72.00 179.90   32
 67  \w     56.00  82.00   1.00    8.00    --   86.00  77.00 -93.64   26
 68  \w     62.00 119.00   1.00    8.00    --   90.00  73.00 166.48   57
 69  \w     61.00 112.00   1.00    8.00    --   90.00  76.00-171.50   51
 70  \w     71.00 111.00   1.00    8.00    --   98.00  71.00-108.97   40
 71  \w     78.00 104.00   1.00    8.00    --  108.00  77.00 -30.00   26
 72  \w     85.00 112.00   1.00    8.00    --  108.00  64.00 -90.00   27
 73  \w     86.00 175.00   1.00    8.00    --  108.00  64.00 150.00   89
 74  \w     84.00 177.00   1.00    8.00    --  108.00  38.00  30.00   93
 75  \w     37.00 105.00   1.00    8.00    --  108.00-111.00  30.00   68
 76  \w     86.00 174.00   1.00    8.00    --  108.00  64.00-150.00   88
 77  \w     83.00 144.00   1.00    8.00    --  108.00  38.00  60.00   61
 78  \w     86.00 149.00   1.00    8.00    --  108.00  64.00-180.00   63
 79  \w     83.00 165.00   1.00    8.00    --  108.00  38.00 -30.00   82
 80  \w     84.00 164.00   1.00    8.00    --  108.00  38.00 120.00   80
 81  \w     86.00 111.00   1.00    8.00    --  108.00  64.00  90.00   25
 82  \w     85.00 175.00   1.00    8.00    --  108.00  64.00  60.00   90
 83  \w    123.00 149.00   1.00    8.00    --  108.00  77.00   0.00   26
 84  \w     78.00 105.00   1.00    8.00    --  108.00  77.00   0.00   27
 85  \w     39.00 137.00   1.00    8.00    --  108.00 -77.00  30.00   98
 86  \w     86.00 115.00   1.00    8.00    --  108.00  64.00   0.00   29
 87  \w     42.00 130.00   1.00    8.00    --  108.00 -64.00-120.00   88
 88  \w    134.00 160.00   1.00    8.00    --  108.00  64.00 -60.00   26
 89  \w     85.00 123.00   1.00    8.00    --  108.00  64.00 -60.00   38
 90  \w     36.00 114.00   1.00    8.00    --  108.00-111.00-150.00   78
 91  \w    102.00 172.00   1.00    8.00    --  108.00 111.00 -30.00   70
 92  \w     79.00 105.00   1.00    8.00    --  108.00  77.00 150.00   26
 93  \w    150.00 176.00   1.00    8.00    --  108.00  77.00  30.00   26
 94  \w     79.00 104.00   1.00    8.00    --  108.00  77.00  30.00   25
 95  \w     85.00 111.00   1.00    8.00    --  108.00  64.00 -30.00   26
 96  \w    151.00 177.00   1.00    8.00    --  108.00  77.00-150.00   26
 97  \w     78.00 105.00   1.00    8.00    --  108.00  77.00-150.00   27
 98  \w     85.00 174.00   1.00    8.00    --  108.00  64.00 120.00   89
 99  \w    112.00 177.00   1.00    8.00    --  108.00  77.00 -90.00   65
100  \w     79.00  93.00   1.00    8.00    --  108.00-111.00 -60.00   14
;
_diffrn_measurement_device 'four-circle diffractometer'
_diffrn_measurement_device_type 'Agilent SuperNova, Dual, Cu at zero, Eos'
_diffrn_measurement_method '\w scans'
_diffrn_measurement_specimen_support 'polyimid foil'
_diffrn_orient_matrix_type 'CrysAlisPro convention (1999,Acta A55,543-557)'
_diffrn_orient_matrix_UB_11 -0.0793029000
_diffrn_orient_matrix_UB_12 -0.0624167000
_diffrn_orient_matrix_UB_13 -0.0203873000
_diffrn_orient_matrix_UB_21 0.0639184000
_diffrn_orient_matrix_UB_22 -0.0795388000
_diffrn_orient_matrix_UB_23 -0.0075943000
_diffrn_orient_matrix_UB_31 -0.0090040000
_diffrn_orient_matrix_UB_32 -0.0149464000
_diffrn_orient_matrix_UB_33 0.1254656000
_diffrn_radiation_monochromator mirror
_diffrn_radiation_probe x-ray
_diffrn_radiation_type 'Cu K\a'
_diffrn_radiation_wavelength 1.54184
_diffrn_reflns_av_R_equivalents 0.0262
_diffrn_reflns_av_unetI/netI 0.0098
_diffrn_reflns_Laue_measured_fraction_full 0.998
_diffrn_reflns_Laue_measured_fraction_max 0.998
_diffrn_reflns_limit_h_max 18
_diffrn_reflns_limit_h_min -18
_diffrn_reflns_limit_k_max 18
_diffrn_reflns_limit_k_min -18
_diffrn_reflns_limit_l_max 14
_diffrn_reflns_limit_l_min -12
_diffrn_reflns_number 77007
_diffrn_reflns_point_group_measured_fraction_full 0.998
_diffrn_reflns_point_group_measured_fraction_max 0.997
_diffrn_reflns_theta_full 67.684
_diffrn_reflns_theta_max 70.723
_diffrn_reflns_theta_min 3.654
_diffrn_source 'microfocus X-Ray tube'
_diffrn_source_type 'Agilent SuperNova (Cu) X-ray Source'
_exptl_absorpt_coefficient_mu 1.300
_exptl_absorpt_correction_T_max 0.881
_exptl_absorpt_correction_T_min 0.805
_exptl_absorpt_correction_type gaussian
_exptl_absorpt_process_details
;
CrysAlisPro 1.171.38.41p (Rigaku Oxford Diffraction, 2015)
Numerical absorption correction based on gaussian integration over
            a multifaceted crystal model
Empirical absorption correction using spherical harmonics,
 implemented in SCALE3 ABSPACK scaling algorithm.
;
_exptl_crystal_colour yellow
_exptl_crystal_colour_primary yellow
_exptl_crystal_density_diffrn 1.272
_exptl_crystal_description irregular
_exptl_crystal_F_000 1120
_exptl_crystal_size_max 0.281
_exptl_crystal_size_mid 0.174
_exptl_crystal_size_min 0.135
_refine_diff_density_max 0.116
_refine_diff_density_min -0.148
_refine_diff_density_rms 0.023
_refine_ls_abs_structure_details
;
 Flack x determined using 2313 quotients [(I+)-(I-)]/[(I+)+(I-)]
 (Parsons, Flack and Wagner, Acta Cryst. B69 (2013) 249-259).
;
_refine_ls_abs_structure_Flack -0.004(8)
_refine_ls_extinction_method none
_refine_ls_goodness_of_fit_ref 1.028
_refine_ls_hydrogen_treatment constr
_refine_ls_matrix_type full
_refine_ls_number_parameters 325
_refine_ls_number_reflns 5089
_refine_ls_number_restraints 1
_refine_ls_restrained_S_all 1.028
_refine_ls_R_factor_all 0.0161
_refine_ls_R_factor_gt 0.0161
_refine_ls_shift/su_max 0.001
_refine_ls_shift/su_mean 0.000
_refine_ls_structure_factor_coef Fsqd
_refine_ls_weighting_details 'w=1/[\s^2^(Fo^2^)+(0.0313P)^2^+0.2539P] where P=(Fo^2^+2Fc^2^)/3'
_refine_ls_weighting_scheme calc
_refine_ls_wR_factor_gt 0.0441
_refine_ls_wR_factor_ref 0.0441
_reflns_Friedel_coverage 0.901
_reflns_Friedel_fraction_full 0.998
_reflns_Friedel_fraction_max 0.996
_reflns_number_gt 5088
_reflns_number_total 5089
_reflns_threshold_expression 'I > 2\s(I)'
_cod_data_source_file ic7b00077_si_002.cif
_cod_data_source_block ga_jw23
_cod_original_cell_volume 2747.502(15)
_cod_database_code 4345584
_audit_block_refno 2635
_audit_block_usercomment 'jw421, irregular, yellow'
_chemical_oxdiff_formula 'C28 H38 F N3 Ni O2'
_chemical_oxdiff_usercomment 'jw421, irregular, yellow'
_shelx_space_group_comment
;
The symmetry employed for this shelxl refinement is uniquely defined
by the following loop, which should always be used as a source of
symmetry information in preference to the above space-group names.
They are only intended as comments.
;
_shelx_estimated_absorpt_t_max 0.881
_shelx_estimated_absorpt_t_min 0.881
_reflns_odcompleteness_completeness 99.84
_reflns_odcompleteness_iscentric 1
_reflns_odcompleteness_theta 66.97
_shelxl_version_number 2014/7
_olex2_refinement_description
;
1. Twinned data refinement
 Scales: 0.3907(8) 0.6093(8)
2. Fixed Uiso
 At 1.2 times of:
  All C(H) groups, All C(H,H) groups
 At 1.5 times of:
  All C(H,H,H) groups
3.a Ternary CH refined with riding coordinates:
 C1(H1), C12(H12), C13(H13), C16(H16)
3.b Secondary CH2 refined with riding coordinates:
 C2(H2A,H2B), C11(H11A,H11B)
3.c Aromatic/amide H refined with riding coordinates:
 C6(H6), C7(H7), C24(H24), C25(H25), C27(H27), C28(H28)
3.d Idealised Me refined as rotating group:
 C14(H14A,H14B,H14C), C15(H15A,H15B,H15C), C17(H17A,H17B,H17C), C18(H18A,H18B,
 H18C), C19(H19A,H19B,H19C), C20(H20A,H20B,H20C), C21(H21A,H21B,H21C), C22(H22A,
 H22B,H22C)
;
_olex2_submission_special_instructions 'No special instructions were received'
_oxdiff_exptl_absorpt_empirical_details
;
Empirical correction (ABSPACK) includes:
- Absorption correction using spherical harmonics
- Frame scaling
- Detector area scaling
;
_oxdiff_exptl_absorpt_empirical_full_max 1.184
_oxdiff_exptl_absorpt_empirical_full_min 0.865
_cell_oxdiff_length_a 15.06625(16)
_cell_oxdiff_length_b 15.07340(15)
_cell_oxdiff_length_c 12.09823(17)
_cell_oxdiff_angle_alpha 90.0057(10)
_cell_oxdiff_angle_beta 90.0073(10)
_cell_oxdiff_angle_gamma 90.0023(8)
_cell_oxdiff_volume 2747.50(6)
_cell_oxdiff_measurement_reflns_used 67053

loop_
_symmetry_equiv_pos_as_xyz
'x, y, z'
'-y, x, z+1/4'
'-x, -y, z+1/2'
'y, -x, z+3/4'

loop_
_atom_site_label
_atom_site_type_symbol
_atom_site_fract_x
_atom_site_fract_y
_atom_site_fract_z
_atom_site_U_iso_or_equiv
_atom_site_adp_type
_atom_site_occupancy
_atom_site_site_symmetry_order
_atom_site_calc_flag
_atom_site_refinement_flags_posn
Ni Ni 0.87584(2) 0.65164(2) 0.53996(3) 0.01744(7) Uani 1 1 d .
F F 1.16014(10) 0.36657(10) 0.51148(13) 0.0429(4) Uani 1 1 d .
O1 O 1.01468(10) 0.85942(10) 0.66172(13) 0.0252(3) Uani 1 1 d .
O2 O 0.65609(11) 0.50579(11) 0.47368(15) 0.0297(4) Uani 1 1 d .
N1 N 0.95951(12) 0.74367(11) 0.56842(15) 0.0190(4) Uani 1 1 d .
N2 N 0.78172(11) 0.73627(11) 0.55567(15) 0.0202(4) Uani 1 1 d .
N3 N 0.78810(12) 0.56270(11) 0.51867(16) 0.0210(4) Uani 1 1 d .
C1 C 1.05048(13) 0.75780(13) 0.52162(19) 0.0201(4) Uani 1 1 d .
H1 H 1.0834 0.7003 0.5173 0.024 Uiso 1 1 calc R
C2 C 1.09148(15) 0.81773(15) 0.6090(2) 0.0267(5) Uani 1 1 d .
H2A H 1.1263 0.7828 0.6631 0.032 Uiso 1 1 calc R
H2B H 1.1306 0.8628 0.5747 0.032 Uiso 1 1 calc R
C3 C 0.94527(13) 0.80695(13) 0.63806(18) 0.0195(4) Uani 1 1 d .
C4 C 0.86004(14) 0.82603(13) 0.69854(18) 0.0216(4) Uani 1 1 d .
C5 C 0.78277(14) 0.80966(14) 0.62216(19) 0.0210(4) Uani 1 1 d .
C6 C 0.70319(15) 0.85476(15) 0.61277(19) 0.0272(5) Uani 1 1 d .
H6 H 0.6870 0.9079 0.6498 0.033 Uiso 1 1 calc R
C7 C 0.65085(14) 0.80642(14) 0.5375(2) 0.0281(4) Uani 1 1 d .
H7 H 0.5923 0.8207 0.5143 0.034 Uiso 1 1 calc R
C8 C 0.70082(14) 0.73412(15) 0.5037(2) 0.0237(4) Uani 1 1 d .
C9 C 0.67917(14) 0.66085(15) 0.4231(2) 0.0266(5) Uani 1 1 d .
C10 C 0.71162(14) 0.57481(14) 0.47360(19) 0.0226(4) Uani 1 1 d .
C11 C 0.70301(15) 0.43211(14) 0.5237(2) 0.0287(5) Uani 1 1 d .
H11A H 0.7162 0.3858 0.4681 0.034 Uiso 1 1 calc R
H11B H 0.6675 0.4055 0.5840 0.034 Uiso 1 1 calc R
C12 C 0.78901(14) 0.47278(14) 0.5691(2) 0.0236(5) Uani 1 1 d .
H12 H 0.8411 0.4387 0.5405 0.028 Uiso 1 1 calc R
C13 C 0.79483(15) 0.47950(15) 0.6950(2) 0.0268(5) Uani 1 1 d .
H13 H 0.8521 0.5098 0.7130 0.032 Uiso 1 1 calc R
C14 C 0.72072(16) 0.53492(16) 0.7452(2) 0.0334(5) Uani 1 1 d .
H14A H 0.7204 0.5939 0.7111 0.050 Uiso 1 1 calc GR
H14B H 0.7305 0.5409 0.8250 0.050 Uiso 1 1 calc GR
H14C H 0.6636 0.5057 0.7320 0.050 Uiso 1 1 calc GR
C15 C 0.79875(17) 0.38677(17) 0.7459(2) 0.0380(6) Uani 1 1 d .
H15A H 0.7415 0.3571 0.7358 0.057 Uiso 1 1 calc GR
H15B H 0.8118 0.3916 0.8251 0.057 Uiso 1 1 calc GR
H15C H 0.8454 0.3522 0.7096 0.057 Uiso 1 1 calc GR
C16 C 1.04453(14) 0.80112(14) 0.40664(18) 0.0243(4) Uani 1 1 d .
H16 H 1.0096 0.8572 0.4141 0.029 Uiso 1 1 calc R
C17 C 0.99561(15) 0.74054(16) 0.3250(2) 0.0281(5) Uani 1 1 d .
H17A H 1.0264 0.6834 0.3202 0.042 Uiso 1 1 calc GR
H17B H 0.9945 0.7685 0.2519 0.042 Uiso 1 1 calc GR
H17C H 0.9347 0.7310 0.3507 0.042 Uiso 1 1 calc GR
C18 C 1.13579(16) 0.82486(15) 0.3616(2) 0.0318(5) Uani 1 1 d .
H18A H 1.1631 0.8700 0.4090 0.048 Uiso 1 1 calc GR
H18B H 1.1298 0.8482 0.2863 0.048 Uiso 1 1 calc GR
H18C H 1.1732 0.7717 0.3605 0.048 Uiso 1 1 calc GR
C19 C 0.85641(15) 0.76188(13) 0.7983(2) 0.0261(4) Uani 1 1 d .
H19A H 0.8512 0.7007 0.7715 0.039 Uiso 1 1 calc GR
H19B H 0.8050 0.7763 0.8444 0.039 Uiso 1 1 calc GR
H19C H 0.9108 0.7680 0.8420 0.039 Uiso 1 1 calc GR
C20 C 0.85966(17) 0.92234(14) 0.7410(2) 0.0296(5) Uani 1 1 d .
H20A H 0.9091 0.9309 0.7926 0.044 Uiso 1 1 calc GR
H20B H 0.8035 0.9343 0.7790 0.044 Uiso 1 1 calc GR
H20C H 0.8662 0.9631 0.6785 0.044 Uiso 1 1 calc GR
C21 C 0.57842(15) 0.65634(18) 0.4025(2) 0.0363(5) Uani 1 1 d .
H21A H 0.5478 0.6437 0.4722 0.054 Uiso 1 1 calc GR
H21B H 0.5656 0.6091 0.3491 0.054 Uiso 1 1 calc GR
H21C H 0.5578 0.7133 0.3730 0.054 Uiso 1 1 calc GR
C22 C 0.72680(17) 0.67327(17) 0.3118(2) 0.0323(5) Uani 1 1 d .
H22A H 0.7058 0.7279 0.2764 0.048 Uiso 1 1 calc GR
H22B H 0.7141 0.6225 0.2637 0.048 Uiso 1 1 calc GR
H22C H 0.7909 0.6774 0.3243 0.048 Uiso 1 1 calc GR
C23 C 0.96789(13) 0.56497(13) 0.52823(19) 0.0186(4) Uani 1 1 d .
C24 C 1.02386(14) 0.54529(14) 0.61735(19) 0.0217(4) Uani 1 1 d .
H24 H 1.0184 0.5792 0.6832 0.026 Uiso 1 1 calc R
C25 C 1.08749(16) 0.47785(15) 0.6133(2) 0.0264(5) Uani 1 1 d .
H25 H 1.1232 0.4647 0.6759 0.032 Uiso 1 1 calc R
C26 C 1.09694(15) 0.43118(14) 0.5168(2) 0.0257(5) Uani 1 1 d .
C27 C 1.04588(15) 0.44848(15) 0.4255(2) 0.0257(5) Uani 1 1 d .
H27 H 1.0544 0.4162 0.3588 0.031 Uiso 1 1 calc R
C28 C 0.98119(14) 0.51438(14) 0.43248(18) 0.0221(4) Uani 1 1 d .
H28 H 0.9447 0.5254 0.3699 0.027 Uiso 1 1 calc R

loop_
_atom_site_aniso_label
_atom_site_aniso_U_11
_atom_site_aniso_U_22
_atom_site_aniso_U_33
_atom_site_aniso_U_23
_atom_site_aniso_U_13
_atom_site_aniso_U_12
Ni 0.01645(16) 0.01470(15) 0.02118(15) -0.00176(14) -0.00123(14) 0.00050(13)
F 0.0441(8) 0.0369(7) 0.0475(10) -0.0149(7) -0.0080(7) 0.0234(6)
O1 0.0281(7) 0.0227(7) 0.0249(8) -0.0037(6) -0.0014(6) -0.0054(6)
O2 0.0209(7) 0.0272(7) 0.0409(10) -0.0017(7) -0.0052(7) -0.0045(6)
N1 0.0192(8) 0.0179(8) 0.0199(9) 0.0004(7) 0.0000(7) -0.0006(6)
N2 0.0216(8) 0.0177(8) 0.0214(11) 0.0009(7) -0.0013(7) 0.0015(6)
N3 0.0193(9) 0.0196(8) 0.0241(10) -0.0014(8) -0.0008(8) 0.0006(6)
C1 0.0190(9) 0.0193(9) 0.0221(11) -0.0006(8) 0.0011(8) -0.0007(7)
C2 0.0223(10) 0.0303(11) 0.0274(13) -0.0049(9) 0.0022(9) -0.0081(9)
C3 0.0238(9) 0.0153(9) 0.0194(10) 0.0018(8) -0.0021(8) -0.0014(8)
C4 0.0277(11) 0.0174(9) 0.0195(10) -0.0016(7) -0.0012(8) 0.0037(8)
C5 0.0238(10) 0.0178(9) 0.0214(11) 0.0014(8) 0.0021(9) 0.0031(8)
C6 0.0301(11) 0.0235(10) 0.0280(12) 0.0017(9) 0.0036(9) 0.0086(8)
C7 0.0242(10) 0.0279(11) 0.0321(12) 0.0058(10) -0.0024(11) 0.0069(8)
C8 0.0199(10) 0.0254(10) 0.0256(12) 0.0036(9) -0.0021(8) 0.0033(8)
C9 0.0221(10) 0.0283(11) 0.0294(12) 0.0018(10) -0.0058(9) 0.0011(9)
C10 0.0198(10) 0.0234(10) 0.0248(11) -0.0025(8) -0.0007(8) -0.0010(8)
C11 0.0248(10) 0.0210(10) 0.0403(14) -0.0013(10) -0.0008(10) -0.0043(8)
C12 0.0202(10) 0.0159(9) 0.0345(13) -0.0006(8) 0.0001(9) -0.0016(7)
C13 0.0227(10) 0.0250(11) 0.0326(13) 0.0025(9) 0.0000(9) 0.0031(8)
C14 0.0358(12) 0.0319(12) 0.0324(13) 0.0021(10) 0.0056(10) 0.0084(10)
C15 0.0377(13) 0.0315(12) 0.0447(16) 0.0110(11) -0.0002(11) 0.0050(10)
C16 0.0279(11) 0.0188(10) 0.0261(12) -0.0003(9) 0.0018(9) 0.0019(8)
C17 0.0280(10) 0.0332(12) 0.0230(11) -0.0010(9) -0.0016(8) 0.0006(9)
C18 0.0359(12) 0.0299(11) 0.0297(12) -0.0034(9) 0.0061(10) -0.0075(9)
C19 0.0308(11) 0.0283(10) 0.0193(11) 0.0035(9) 0.0002(9) 0.0038(8)
C20 0.0365(13) 0.0215(10) 0.0307(11) -0.0065(9) -0.0009(10) 0.0050(9)
C21 0.0230(11) 0.0370(12) 0.0489(16) 0.0005(12) -0.0129(11) 0.0022(10)
C22 0.0381(12) 0.0339(13) 0.0249(13) -0.0015(10) -0.0082(10) -0.0017(10)
C23 0.0170(9) 0.0163(9) 0.0225(11) -0.0014(8) 0.0001(8) -0.0030(7)
C24 0.0242(10) 0.0217(10) 0.0194(10) -0.0045(8) -0.0022(8) 0.0020(8)
C25 0.0280(11) 0.0247(10) 0.0264(13) -0.0025(9) -0.0066(9) 0.0053(9)
C26 0.0243(10) 0.0197(10) 0.0331(14) -0.0031(9) -0.0016(9) 0.0062(8)
C27 0.0274(11) 0.0245(10) 0.0250(12) -0.0058(9) 0.0025(9) 0.0007(8)
C28 0.0236(10) 0.0216(10) 0.0210(10) -0.0030(8) -0.0031(8) 0.0009(8)

loop_
_atom_type_symbol
_atom_type_description
_atom_type_scat_dispersion_real
_atom_type_scat_dispersion_imag
_atom_type_scat_source
C C 0.0181 0.0091 'International Tables Vol C Tables 4.2.6.8 and 6.1.1.4'
H H 0.0000 0.0000 'International Tables Vol C Tables 4.2.6.8 and 6.1.1.4'
F F 0.0727 0.0534 'International Tables Vol C Tables 4.2.6.8 and 6.1.1.4'
N N 0.0311 0.0180 'International Tables Vol C Tables 4.2.6.8 and 6.1.1.4'
Ni Ni -3.0029 0.5091 'International Tables Vol C Tables 4.2.6.8 and 6.1.1.4'
O O 0.0492 0.0322 'International Tables Vol C Tables 4.2.6.8 and 6.1.1.4'

loop_
_exptl_crystal_face_index_h
_exptl_crystal_face_index_k
_exptl_crystal_face_index_l
_exptl_crystal_face_perp_dist
9 3 0 0.0629
0 -1 8 0.0800
3 -6 6 0.0875
5 -5 -6 0.0855
-1 4 -7 0.0852
-1 7 6 0.0608
1 6 -6 0.0769
-1 -3 -8 0.0893
3 7 -5 0.0745
3 7 5 0.0660
-2 9 1 0.0899
2 -9 -1 0.1031
-4 -2 -7 0.0840
-8 -6 -2 0.0788
8 6 -1 0.0656
-2 -7 -5 0.0812
8 1 -5 0.0731
9 1 -2 0.0736
9 0 4 0.0890
-10 -1 2 0.1277
6 7 -4 0.0681
6 7 2 0.0666
-6 -7 1 0.0627
-6 -7 -3 0.0713

loop_
_geom_angle_atom_site_label_1
_geom_angle_atom_site_label_2
_geom_angle_atom_site_label_3
_geom_angle
N1 Ni N2 89.28(8)
N1 Ni C23 91.75(9)
N3 Ni N1 176.51(8)
N3 Ni N2 88.16(8)
N3 Ni C23 90.74(8)
C23 Ni N2 178.06(9)
C3 O1 C2 105.69(15)
C10 O2 C11 106.94(16)
C1 N1 Ni 129.83(14)
C3 N1 Ni 123.07(15)
C3 N1 C1 107.09(17)
C5 N2 Ni 126.00(15)
C5 N2 C8 107.39(17)
C8 N2 Ni 126.61(15)
C10 N3 Ni 125.46(15)
C10 N3 C12 108.14(17)
C12 N3 Ni 125.52(14)
N1 C1 H1 110.5
N1 C1 C2 101.16(17)
N1 C1 C16 110.39(16)
C2 C1 H1 110.5
C2 C1 C16 113.55(17)
C16 C1 H1 110.5
O1 C2 C1 103.69(16)
O1 C2 H2A 111.0
O1 C2 H2B 111.0
C1 C2 H2A 111.0
C1 C2 H2B 111.0
H2A C2 H2B 109.0
O1 C3 C4 116.65(17)
N1 C3 O1 116.43(18)
N1 C3 C4 126.88(18)
C3 C4 C5 109.27(17)
C3 C4 C19 106.84(17)
C3 C4 C20 110.21(18)
C5 C4 C19 110.40(18)
C5 C4 C20 110.86(17)
C20 C4 C19 109.18(18)
N2 C5 C4 120.13(18)
N2 C5 C6 109.8(2)
C6 C5 C4 129.8(2)
C5 C6 H6 126.7
C5 C6 C7 106.5(2)
C7 C6 H6 126.7
C6 C7 H7 126.5
C8 C7 C6 107.05(19)
C8 C7 H7 126.5
N2 C8 C7 109.2(2)
N2 C8 C9 120.37(19)
C7 C8 C9 130.4(2)
C8 C9 C10 107.20(18)
C8 C9 C21 110.5(2)
C8 C9 C22 112.09(19)
C10 C9 C21 110.23(19)
C10 C9 C22 107.9(2)
C22 C9 C21 108.9(2)
O2 C10 C9 117.70(18)
N3 C10 O2 116.8(2)
N3 C10 C9 125.52(19)
O2 C11 H11A 110.8
O2 C11 H11B 110.8
O2 C11 C12 104.81(16)
H11A C11 H11B 108.9
C12 C11 H11A 110.8
C12 C11 H11B 110.8
N3 C12 C11 102.08(17)
N3 C12 H12 109.5
N3 C12 C13 110.44(18)
C11 C12 H12 109.5
C13 C12 C11 115.5(2)
C13 C12 H12 109.5
C12 C13 H13 107.2
C12 C13 C15 110.1(2)
C14 C13 C12 113.09(19)
C14 C13 H13 107.2
C14 C13 C15 111.7(2)
C15 C13 H13 107.2
C13 C14 H14A 109.5
C13 C14 H14B 109.5
C13 C14 H14C 109.5
H14A C14 H14B 109.5
H14A C14 H14C 109.5
H14B C14 H14C 109.5
C13 C15 H15A 109.5
C13 C15 H15B 109.5
C13 C15 H15C 109.5
H15A C15 H15B 109.5
H15A C15 H15C 109.5
H15B C15 H15C 109.5
C1 C16 H16 108.0
C17 C16 C1 110.95(18)
C17 C16 H16 108.0
C18 C16 C1 111.75(18)
C18 C16 H16 108.0
C18 C16 C17 110.10(18)
C16 C17 H17A 109.5
C16 C17 H17B 109.5
C16 C17 H17C 109.5
H17A C17 H17B 109.5
H17A C17 H17C 109.5
H17B C17 H17C 109.5
C16 C18 H18A 109.5
C16 C18 H18B 109.5
C16 C18 H18C 109.5
H18A C18 H18B 109.5
H18A C18 H18C 109.5
H18B C18 H18C 109.5
C4 C19 H19A 109.5
C4 C19 H19B 109.5
C4 C19 H19C 109.5
H19A C19 H19B 109.5
H19A C19 H19C 109.5
H19B C19 H19C 109.5
C4 C20 H20A 109.5
C4 C20 H20B 109.5
C4 C20 H20C 109.5
H20A C20 H20B 109.5
H20A C20 H20C 109.5
H20B C20 H20C 109.5
C9 C21 H21A 109.5
C9 C21 H21B 109.5
C9 C21 H21C 109.5
H21A C21 H21B 109.5
H21A C21 H21C 109.5
H21B C21 H21C 109.5
C9 C22 H22A 109.5
C9 C22 H22B 109.5
C9 C22 H22C 109.5
H22A C22 H22B 109.5
H22A C22 H22C 109.5
H22B C22 H22C 109.5
C24 C23 Ni 121.66(17)
C24 C23 C28 115.78(18)
C28 C23 Ni 122.50(16)
C23 C24 H24 118.6
C25 C24 C23 122.7(2)
C25 C24 H24 118.6
C24 C25 H25 120.9
C26 C25 C24 118.3(2)
C26 C25 H25 120.9
F C26 C25 118.6(2)
F C26 C27 119.3(2)
C25 C26 C27 122.04(19)
C26 C27 H27 120.7
C26 C27 C28 118.6(2)
C28 C27 H27 120.7
C23 C28 H28 118.7
C27 C28 C23 122.5(2)
C27 C28 H28 118.7

loop_
_geom_bond_atom_site_label_1
_geom_bond_atom_site_label_2
_geom_bond_distance
Ni N1 1.9059(17)
Ni N2 1.9171(16)
Ni N3 1.9005(17)
Ni C23 1.911(2)
F C26 1.364(2)
O1 C2 1.463(3)
O1 C3 1.342(3)
O2 C10 1.335(3)
O2 C11 1.449(3)
N1 C1 1.498(3)
N1 C3 1.290(3)
N2 C5 1.368(3)
N2 C8 1.372(3)
N3 C10 1.288(3)
N3 C12 1.486(3)
C1 H1 1.0000
C1 C2 1.521(3)
C1 C16 1.539(3)
C2 H2A 0.9900
C2 H2B 0.9900
C3 C4 1.506(3)
C4 C5 1.507(3)
C4 C19 1.547(3)
C4 C20 1.540(3)
C5 C6 1.383(3)
C6 H6 0.9500
C6 C7 1.408(3)
C7 H7 0.9500
C7 C8 1.386(3)
C8 C9 1.509(3)
C9 C10 1.515(3)
C9 C21 1.540(3)
C9 C22 1.537(3)
C11 H11A 0.9900
C11 H11B 0.9900
C11 C12 1.535(3)
C12 H12 1.0000
C12 C13 1.528(3)
C13 H13 1.0000
C13 C14 1.521(3)
C13 C15 1.529(3)
C14 H14A 0.9800
C14 H14B 0.9800
C14 H14C 0.9800
C15 H15A 0.9800
C15 H15B 0.9800
C15 H15C 0.9800
C16 H16 1.0000
C16 C17 1.534(3)
C16 C18 1.522(3)
C17 H17A 0.9800
C17 H17B 0.9800
C17 H17C 0.9800
C18 H18A 0.9800
C18 H18B 0.9800
C18 H18C 0.9800
C19 H19A 0.9800
C19 H19B 0.9800
C19 H19C 0.9800
C20 H20A 0.9800
C20 H20B 0.9800
C20 H20C 0.9800
C21 H21A 0.9800
C21 H21B 0.9800
C21 H21C 0.9800
C22 H22A 0.9800
C22 H22B 0.9800
C22 H22C 0.9800
C23 C24 1.401(3)
C23 C28 1.401(3)
C24 H24 0.9500
C24 C25 1.398(3)
C25 H25 0.9500
C25 C26 1.371(3)
C26 C27 1.371(3)
C27 H27 0.9500
C27 C28 1.394(3)
C28 H28 0.9500

loop_
_geom_torsion_atom_site_label_1
_geom_torsion_atom_site_label_2
_geom_torsion_atom_site_label_3
_geom_torsion_atom_site_label_4
_geom_torsion
Ni N1 C1 C2 -158.77(15)
Ni N1 C1 C16 80.7(2)
Ni N1 C3 O1 170.47(13)
Ni N1 C3 C4 -7.1(3)
Ni N2 C5 C4 -4.9(3)
Ni N2 C5 C6 -179.58(15)
Ni N2 C8 C7 179.39(16)
Ni N2 C8 C9 -1.3(3)
Ni N3 C10 O2 -174.89(16)
Ni N3 C10 C9 3.8(3)
Ni N3 C12 C11 179.56(16)
Ni N3 C12 C13 56.2(2)
Ni C23 C24 C25 175.35(18)
Ni C23 C28 C27 -177.18(16)
F C26 C27 C28 179.6(2)
O1 C3 C4 C5 143.88(18)
O1 C3 C4 C19 -96.7(2)
O1 C3 C4 C20 21.8(2)
O2 C11 C12 N3 -10.9(2)
O2 C11 C12 C13 109.0(2)
N1 C1 C2 O1 -23.7(2)
N1 C1 C16 C17 -62.4(2)
N1 C1 C16 C18 174.30(18)
N1 C3 C4 C5 -38.5(3)
N1 C3 C4 C19 80.9(3)
N1 C3 C4 C20 -160.6(2)
N2 C5 C6 C7 0.3(3)
N2 C8 C9 C10 43.2(3)
N2 C8 C9 C21 163.3(2)
N2 C8 C9 C22 -75.0(3)
N3 C12 C13 C14 56.1(3)
N3 C12 C13 C15 -178.18(17)
C1 N1 C3 O1 -8.3(2)
C1 N1 C3 C4 174.04(19)
C2 O1 C3 N1 -8.0(2)
C2 O1 C3 C4 169.91(18)
C2 C1 C16 C17 -175.18(18)
C2 C1 C16 C18 61.5(2)
C3 O1 C2 C1 20.1(2)
C3 N1 C1 C2 19.9(2)
C3 N1 C1 C16 -100.6(2)
C3 C4 C5 N2 43.1(3)
C3 C4 C5 C6 -143.4(2)
C4 C5 C6 C7 -173.7(2)
C5 N2 C8 C7 0.1(3)
C5 N2 C8 C9 179.4(2)
C5 C6 C7 C8 -0.3(3)
C6 C7 C8 N2 0.1(3)
C6 C7 C8 C9 -179.1(2)
C7 C8 C9 C10 -137.7(2)
C7 C8 C9 C21 -17.5(4)
C7 C8 C9 C22 104.2(3)
C8 N2 C5 C4 174.4(2)
C8 N2 C5 C6 -0.3(3)
C8 C9 C10 O2 132.2(2)
C8 C9 C10 N3 -46.5(3)
C10 O2 C11 C12 8.6(3)
C10 N3 C12 C11 9.9(2)
C10 N3 C12 C13 -113.5(2)
C11 O2 C10 N3 -2.4(3)
C11 O2 C10 C9 178.8(2)
C11 C12 C13 C14 -59.0(3)
C11 C12 C13 C15 66.6(3)
C12 N3 C10 O2 -5.2(3)
C12 N3 C10 C9 173.4(2)
C16 C1 C2 O1 94.6(2)
C19 C4 C5 N2 -74.1(3)
C19 C4 C5 C6 99.4(3)
C20 C4 C5 N2 164.8(2)
C20 C4 C5 C6 -21.7(3)
C21 C9 C10 O2 11.9(3)
C21 C9 C10 N3 -166.8(2)
C22 C9 C10 O2 -106.9(2)
C22 C9 C10 N3 74.4(3)
C23 C24 C25 C26 2.1(4)
C24 C23 C28 C27 0.0(3)
C24 C25 C26 F 178.6(2)
C24 C25 C26 C27 -0.4(4)
C25 C26 C27 C28 -1.4(4)
C26 C27 C28 C23 1.6(3)
C28 C23 C24 C25 -1.8(3)

loop_
_exptl_oxdiff_crystal_face_indexfrac_h
_exptl_oxdiff_crystal_face_indexfrac_k
_exptl_oxdiff_crystal_face_indexfrac_l
_exptl_oxdiff_crystal_face_x
_exptl_oxdiff_crystal_face_y
_exptl_oxdiff_crystal_face_z
9.0000 3.0000 -0.0000 -0.9010 0.3366 -0.1259
0.0000 -1.0000 8.0000 -0.1007 0.0188 1.0187
3.0000 -6.0000 6.0000 0.0143 0.6234 0.8155
5.0000 -5.0000 -6.0000 0.0379 0.7629 -0.7231
-1.0000 4.0000 -7.0000 -0.0277 -0.3289 -0.9290
-1.0000 7.0000 6.0000 -0.4799 -0.6663 0.6572
1.0000 6.0000 -6.0000 -0.3315 -0.3677 -0.8515
-1.0000 -3.0000 -8.0000 0.4297 0.2355 -0.9499
3.0000 7.0000 -5.0000 -0.5729 -0.3270 -0.7590
3.0000 7.0000 5.0000 -0.7768 -0.4030 0.4957
-2.0000 9.0000 1.0000 -0.4235 -0.8513 0.0090
2.0000 -9.0000 -1.0000 0.4235 0.8513 -0.0090
-4.0000 -2.0000 -7.0000 0.5848 -0.0434 -0.8124
-8.0000 -6.0000 -2.0000 1.0497 -0.0189 -0.0892
8.0000 6.0000 -1.0000 -0.9885 0.0417 -0.2872
-2.0000 -7.0000 -5.0000 0.6975 0.4669 -0.5047
8.0000 1.0000 -5.0000 -0.5949 0.4698 -0.7143
9.0000 1.0000 -2.0000 -0.7354 0.5109 -0.3469
9.0000 0.0000 4.0000 -0.7953 0.5449 0.4208
-10.0000 -1.0000 2.0000 0.8147 -0.5748 0.3559
6.0000 7.0000 -4.0000 -0.8312 -0.1429 -0.6605
6.0000 7.0000 2.0000 -0.9535 -0.1885 0.0923
-6.0000 -7.0000 1.0000 0.8923 0.1657 0.2841
-6.0000 -7.0000 -3.0000 0.9739 0.1960 -0.2177

loop_
_twin_individual_id
_twin_individual_mass_fraction_refined
1 0.3907(8)
2 0.6093(8)
